data_4037071
loop_
_publ_author_name
'Kato, Shin-Ichiro'
'Kuwako, Satoshi'
'Takahashi, Nobutaka'
'Kijima, Tomokazu'
'Nakamura, Yosuke'

_publ_section_title
;
 Benzo- and Naphthopentalenes: Syntheses, Structures, and Properties.
;
_journal_issue 17
_journal_name_full 'The Journal of organic chemistry'
_journal_page_first 7700
_journal_page_last 7710
_journal_paper_doi 10.1021/acs.joc.6b01409
_journal_volume 81
_journal_year 2016
_chemical_formula_moiety 'C56 H56'
_chemical_formula_sum 'C56 H56'
_chemical_formula_weight 729.06
_space_group_crystal_system triclinic
_space_group_IT_number 2
_space_group_name_Hall '-P 1'
_space_group_name_H-M_alt 'P -1'
_atom_sites_solution_hydrogens geom
_atom_sites_solution_primary direct
_atom_sites_solution_secondary difmap
_cell_angle_alpha 78.787(11)
_cell_angle_beta 88.157(13)
_cell_angle_gamma 82.737(13)
_cell_formula_units_Z 2
_cell_length_a 10.588(2)
_cell_length_b 13.867(2)
_cell_length_c 16.980(3)
_cell_measurement_reflns_used 8561
_cell_measurement_temperature 123
_cell_measurement_theta_max 27.44
_cell_measurement_theta_min 3.02
_cell_volume 2425.8(7)
_computing_cell_refinement CrystalClear
_computing_data_collection 'CrystalClear (Rigaku Inc., 2008)'
_computing_data_reduction CrystalClear
_computing_molecular_graphics 'CrystalStructure 4.1'
_computing_publication_material 'CrystalStructure 4.1 (Rigaku, 2014)'
_computing_structure_refinement 'SHELXL2013 (Sheldrick, 2008)'
_computing_structure_solution 'SHELXD2013 (Sheldrick, 2008)'
_diffrn_ambient_temperature 123
_diffrn_detector_area_resol_mean 14.222
_diffrn_measured_fraction_theta_full 0.997
_diffrn_measured_fraction_theta_max 0.997
_diffrn_measurement_device_type 'Rigaku Saturn724'
_diffrn_measurement_method \w
_diffrn_radiation_type 'Mo K\a'
_diffrn_radiation_wavelength 0.71075
_diffrn_reflns_av_R_equivalents 0.0621
_diffrn_reflns_Laue_measured_fraction_full 0.997
_diffrn_reflns_Laue_measured_fraction_max 0.997
_diffrn_reflns_limit_h_max 13
_diffrn_reflns_limit_h_min -13
_diffrn_reflns_limit_k_max 17
_diffrn_reflns_limit_k_min -17
_diffrn_reflns_limit_l_max 21
_diffrn_reflns_limit_l_min -21
_diffrn_reflns_number 46998
_diffrn_reflns_point_group_measured_fraction_full 0.997
_diffrn_reflns_point_group_measured_fraction_max 0.997
_diffrn_reflns_theta_full 25.242
_diffrn_reflns_theta_max 27.454
_diffrn_reflns_theta_min 3.031
_diffrn_standards_number 0
_exptl_absorpt_coefficient_mu 0.056
_exptl_absorpt_correction_T_max 0.999
_exptl_absorpt_correction_T_min 0.941
_exptl_absorpt_correction_type multi-scan
_exptl_absorpt_process_details 'REQAB (Rigaku, 1998)'
_exptl_crystal_colour brown
_exptl_crystal_density_diffrn 0.998
_exptl_crystal_density_method 'not measured'
_exptl_crystal_description platelet
_exptl_crystal_F_000 784.00
_exptl_crystal_size_max 0.180
_exptl_crystal_size_mid 0.150
_exptl_crystal_size_min 0.020
_refine_diff_density_max 0.38
_refine_diff_density_min -0.51
_refine_ls_extinction_method none
_refine_ls_goodness_of_fit_ref 1.205
_refine_ls_hydrogen_treatment constr
_refine_ls_number_parameters 517
_refine_ls_number_reflns 11035
_refine_ls_number_restraints 0
_refine_ls_R_factor_all 0.1056
_refine_ls_R_factor_gt 0.0928
_refine_ls_shift/su_max 0.000
_refine_ls_structure_factor_coef Fsqd
_refine_ls_weighting_details 'w = 1/[\s^2^(Fo^2^)+(0.1050P)^2^+1.3529P] where P=(Fo^2^+2Fc^2^)/3'
_refine_ls_weighting_scheme calc
_refine_ls_wR_factor_gt 0.2370
_refine_ls_wR_factor_ref 0.2460
_reflns_number_gt 9407
_reflns_number_total 11035
_reflns_threshold_expression F^2^>2.0\s(F^2^)
_cod_data_source_file jo6b01409_si_002.cif
_cod_data_source_block ks1210c
_cod_original_cell_volume 2425.5(8)
_cod_database_code 4037071
_shelxl_res_file
;
TITL ks1210c
CELL  0.71075 10.58750 13.86670 16.97950 78.78670 88.15690 82.73710
ZERR  2 0.00220 0.00230 0.00320 0.01120 0.01310 0.01250
LATT 1
SFAC C H
UNIT 112 112
L.S. 5
FMAP 2
PLAN -25
WPDB -2
HTAB
BOND $H
CONF
LIST 4
TEMP -149.8
ACTA
SIZE 0.180 0.150 0.020
ABIN
WGHT    0.105000    1.352900
FVAR       0.65793
C1    1    1.222459    0.504654    0.210289    11.00000    0.02606    0.02832 =
         0.03124   -0.00620    0.00317   -0.00564
C2    1    1.333297    0.445727    0.238491    11.00000    0.03007    0.02773 =
         0.03686   -0.00305   -0.00016   -0.00379
AFIX  43
H2    2    1.330329    0.392141    0.282624    11.00000   -1.20000
AFIX   0
C3    1    1.449245    0.465504    0.201738    11.00000    0.02410    0.03803 =
         0.04103   -0.00705    0.00029    0.00075
AFIX  43
H3    2    1.525395    0.425052    0.220952    11.00000   -1.20000
AFIX   0
C4    1    1.454577    0.543781    0.137286    11.00000    0.02696    0.04097 =
         0.04578   -0.00853    0.00797   -0.00789
AFIX  43
H4    2    1.534143    0.556086    0.112418    11.00000   -1.20000
AFIX   0
C5    1    1.343078    0.604828    0.108671    11.00000    0.03411    0.03367 =
         0.03842   -0.00348    0.00707   -0.00767
AFIX  43
H5    2    1.346364    0.658553    0.064686    11.00000   -1.20000
AFIX   0
C6    1    1.228465    0.585288    0.145694    11.00000    0.02859    0.03079 =
         0.03312   -0.00388    0.00355   -0.00538
C7    1    1.097909    0.640235    0.129833    11.00000    0.02955    0.02849 =
         0.02552   -0.00223    0.00392   -0.00498
C8    1    1.015523    0.590464    0.182595    11.00000    0.02523    0.02381 =
         0.02451   -0.00001    0.00053   -0.00218
C9    1    0.882851    0.594932    0.209100    11.00000    0.02197    0.02441 =
         0.02608   -0.00232    0.00285   -0.00200
C10   1    0.878964    0.518074    0.274981    11.00000    0.02204    0.02669 =
         0.02538   -0.00354    0.00139   -0.00236
C11   1    1.007981    0.461902    0.290747    11.00000    0.02540    0.02096 =
         0.02379   -0.00127    0.00161   -0.00075
C12   1    1.087872    0.506261    0.233962    11.00000    0.02379    0.02526 =
         0.02755   -0.00368   -0.00047   -0.00107
C13   1    0.770052    0.487089    0.319176    11.00000    0.02606    0.02722 =
         0.02823   -0.00087   -0.00036   -0.00118
C14   1    0.684572    0.452775    0.359782    11.00000    0.02782    0.03302 =
         0.02844   -0.00146   -0.00033   -0.00155
C15   1    0.591608    0.401943    0.408977    11.00000    0.02566    0.03775 =
         0.02641   -0.00297   -0.00017   -0.00737
C16   1    0.467711    0.446465    0.419078    11.00000    0.03036    0.03621 =
         0.03976    0.00276    0.00252   -0.00266
AFIX  43
H16   2    0.443201    0.513137    0.393345    11.00000   -1.20000
AFIX   0
C17   1    0.380556    0.394360    0.466165    11.00000    0.02886    0.05226 =
         0.03886   -0.00243    0.00533   -0.00608
AFIX  43
H17   2    0.296626    0.425447    0.472582    11.00000   -1.20000
AFIX   0
C18   1    0.414711    0.297269    0.504002    11.00000    0.03750    0.05261 =
         0.03588    0.00063    0.00588   -0.01984
AFIX  43
H18   2    0.354458    0.261555    0.536149    11.00000   -1.20000
AFIX   0
C19   1    0.537190    0.252479    0.494742    11.00000    0.04393    0.03888 =
         0.04358    0.00895   -0.00053   -0.00872
AFIX  43
H19   2    0.561058    0.185930    0.520999    11.00000   -1.20000
AFIX   0
C20   1    0.625048    0.303641    0.447675    11.00000    0.03001    0.03928 =
         0.03937    0.00249    0.00038   -0.00381
AFIX  43
H20   2    0.708723    0.271942    0.441508    11.00000   -1.20000
AFIX   0
C21   1    1.080126    0.728676    0.071302    11.00000    0.03101    0.03238 =
         0.03449    0.00070    0.00547   -0.00636
C22   1    1.088022    0.802033    0.020837    11.00000    0.03464    0.03537 =
         0.03801    0.00086    0.00396   -0.00689
C23   1    1.101599    0.889886   -0.037638    11.00000    0.03823    0.03214 =
         0.03619    0.00144    0.00361   -0.00442
C24   1    1.218129    0.928621   -0.044019    11.00000    0.04653    0.05195 =
         0.04773    0.00835   -0.00725   -0.01823
AFIX  43
H24   2    1.285365    0.896473   -0.009024    11.00000   -1.20000
AFIX   0
C25   1    1.237956    1.011364   -0.099149    11.00000    0.06966    0.06056 =
         0.04173    0.01005   -0.00397   -0.04468
AFIX  43
H25   2    1.319035    1.034592   -0.103876    11.00000   -1.20000
AFIX   0
C26   1    1.136786    1.062045   -0.149047    11.00000    0.07340    0.03453 =
         0.04798    0.01028    0.00538   -0.01231
AFIX  43
H26   2    1.148104    1.122256   -0.184735    11.00000   -1.20000
AFIX   0
C27   1    1.021413    1.024593   -0.146283    11.00000    0.04777    0.04068 =
         0.07741    0.01524   -0.01232    0.00187
AFIX  43
H27   2    0.955217    1.055900   -0.182378    11.00000   -1.20000
AFIX   0
C28   1    1.003889    0.938740   -0.088646    11.00000    0.03897    0.05149 =
         0.07132    0.01937   -0.00831   -0.00658
AFIX  43
H28   2    0.923787    0.913993   -0.084725    11.00000   -1.20000
AFIX   0
C29   1    0.774766    0.662101    0.169812    11.00000    0.02373    0.02210 =
         0.02430    0.00117   -0.00010   -0.00260
C30   1    0.769470    0.685720    0.085379    11.00000    0.02718    0.02428 =
         0.02714   -0.00086    0.00270   -0.00290
AFIX  43
H30   2    0.838357    0.661623    0.054392    11.00000   -1.20000
AFIX   0
C31   1    0.663703    0.744316    0.046808    11.00000    0.02854    0.02571 =
         0.02627    0.00183   -0.00027   -0.00711
C32   1    0.565637    0.780750    0.094182    11.00000    0.02539    0.02297 =
         0.02818    0.00250   -0.00248   -0.00227
AFIX  43
H32   2    0.494155    0.821633    0.068367    11.00000   -1.20000
AFIX   0
C33   1    0.568562    0.759413    0.178077    11.00000    0.02415    0.02133 =
         0.03011   -0.00209   -0.00008   -0.00439
C34   1    0.674541    0.699538    0.215094    11.00000    0.02696    0.02619 =
         0.02344   -0.00067    0.00099   -0.00466
AFIX  43
H34   2    0.678519    0.684012    0.272043    11.00000   -1.20000
AFIX   0
C35   1    0.651931    0.767399   -0.045144    11.00000    0.03281    0.03709 =
         0.02385    0.00216   -0.00323   -0.00287
C36   1    0.770828    0.722647   -0.086396    11.00000    0.04816    0.05147 =
         0.02669   -0.00070    0.00325    0.00453
AFIX 137
H36A  2    0.846517    0.747398   -0.069851    11.00000   -1.20000
H36B  2    0.761706    0.741808   -0.144795    11.00000   -1.20000
H36C  2    0.779867    0.650278   -0.070772    11.00000   -1.20000
AFIX   0
C37   1    0.633547    0.879318   -0.075654    11.00000    0.04798    0.04160 =
         0.03228    0.00671    0.00042   -0.00080
AFIX 137
H37A  2    0.707152    0.907990   -0.060683    11.00000   -1.20000
H37B  2    0.556160    0.908500   -0.051625    11.00000   -1.20000
H37C  2    0.625531    0.893283   -0.134234    11.00000   -1.20000
AFIX   0
C38   1    0.536564    0.722724   -0.069824    11.00000    0.04986    0.06269 =
         0.03094   -0.00580   -0.00196   -0.01820
AFIX 137
H38A  2    0.529127    0.737553   -0.128440    11.00000   -1.20000
H38B  2    0.458867    0.751438   -0.045801    11.00000   -1.20000
H38C  2    0.548359    0.650780   -0.050922    11.00000   -1.20000
AFIX   0
C39   1    0.462189    0.799525    0.230880    11.00000    0.02715    0.02959 =
         0.03114   -0.00343    0.00165   -0.00117
C40   1    0.344591    0.852439    0.182232    11.00000    0.03039    0.03711 =
         0.04119   -0.00480   -0.00154    0.00934
AFIX 137
H40A  2    0.311808    0.806543    0.153059    11.00000   -1.20000
H40B  2    0.368536    0.909830    0.143886    11.00000   -1.20000
H40C  2    0.278572    0.874626    0.218785    11.00000   -1.20000
AFIX   0
C41   1    0.418526    0.713167    0.293186    11.00000    0.03211    0.03793 =
         0.03588   -0.00318    0.00839   -0.00197
AFIX 137
H41A  2    0.350313    0.738941    0.326694    11.00000   -1.20000
H41B  2    0.490582    0.680231    0.327119    11.00000   -1.20000
H41C  2    0.386962    0.665504    0.265303    11.00000   -1.20000
AFIX   0
C42   1    0.514387    0.873293    0.275307    11.00000    0.03968    0.03336 =
         0.04123   -0.00983    0.00256   -0.00007
AFIX 137
H42A  2    0.448066    0.897501    0.310783    11.00000   -1.20000
H42B  2    0.539841    0.929291    0.236024    11.00000   -1.20000
H42C  2    0.588340    0.839842    0.307274    11.00000   -1.20000
AFIX   0
C43   1    1.040261    0.372804    0.353398    11.00000    0.02244    0.02314 =
         0.02442   -0.00215   -0.00147   -0.00349
C44   1    0.992623    0.366253    0.432031    11.00000    0.02198    0.02308 =
         0.02686   -0.00226    0.00001   -0.00250
AFIX  43
H44   2    0.935677    0.419483    0.445299    11.00000   -1.20000
AFIX   0
C45   1    1.027471    0.282997    0.490919    11.00000    0.02552    0.02459 =
         0.02616   -0.00081    0.00033   -0.00613
C46   1    1.110503    0.205242    0.469142    11.00000    0.03380    0.02201 =
         0.02845    0.00044   -0.00068   -0.00193
AFIX  43
H46   2    1.134844    0.148133    0.508987    11.00000   -1.20000
AFIX   0
C47   1    1.158749    0.208240    0.391587    11.00000    0.03245    0.02592 =
         0.02885   -0.00298   -0.00053   -0.00014
C48   1    1.121797    0.293557    0.334202    11.00000    0.03014    0.02570 =
         0.02445   -0.00179    0.00157   -0.00191
AFIX  43
H48   2    1.153171    0.297491    0.280766    11.00000   -1.20000
AFIX   0
C49   1    0.980864    0.273759    0.578375    11.00000    0.02974    0.03045 =
         0.02398   -0.00256    0.00199   -0.00385
C50   1    0.914711    0.180320    0.603940    11.00000    0.03767    0.03245 =
         0.03726    0.00331    0.00789   -0.00628
AFIX 137
H50A  2    0.839785    0.184917    0.570372    11.00000   -1.20000
H50B  2    0.888161    0.174282    0.660335    11.00000   -1.20000
H50C  2    0.973887    0.122014    0.597461    11.00000   -1.20000
AFIX   0
C51   1    1.096322    0.266813    0.633056    11.00000    0.03629    0.04968 =
         0.02508   -0.00444   -0.00086   -0.00348
AFIX 137
H51A  2    1.067103    0.263616    0.688754    11.00000   -1.20000
H51B  2    1.140772    0.325349    0.616047    11.00000   -1.20000
H51C  2    1.154526    0.207058    0.629147    11.00000   -1.20000
AFIX   0
C52   1    0.886638    0.363537    0.590996    11.00000    0.03874    0.03310 =
         0.02962   -0.00354    0.00667   -0.00457
AFIX 137
H52A  2    0.811999    0.369067    0.556998    11.00000   -1.20000
H52B  2    0.928077    0.423947    0.576571    11.00000   -1.20000
H52C  2    0.859818    0.354785    0.647457    11.00000   -1.20000
AFIX   0
C53   1    1.246779    0.122103    0.365973    11.00000    0.04976    0.02710 =
         0.03480   -0.00285    0.00467    0.00713
C54   1    1.287059    0.040065    0.438240    11.00000    0.09191    0.03948 =
         0.04182    0.00243    0.00956    0.03239
AFIX 137
H54A  2    1.346720   -0.011575    0.420457    11.00000   -1.20000
H54B  2    1.211741    0.011298    0.462530    11.00000   -1.20000
H54C  2    1.328466    0.068026    0.477935    11.00000   -1.20000
AFIX   0
C55   1    1.175880    0.078416    0.306310    11.00000    0.06727    0.03296 =
         0.04734   -0.01465    0.00886   -0.00330
AFIX 137
H55A  2    1.148741    0.130588    0.260206    11.00000   -1.20000
H55B  2    1.101016    0.051128    0.332796    11.00000   -1.20000
H55C  2    1.232648    0.025659    0.287861    11.00000   -1.20000
AFIX   0
C56   1    1.367714    0.160502    0.324980    11.00000    0.04188    0.04470 =
         0.04220   -0.01257    0.00017    0.01137
AFIX 137
H56A  2    1.343922    0.210338    0.276768    11.00000   -1.20000
H56B  2    1.424103    0.105215    0.309910    11.00000   -1.20000
H56C  2    1.411965    0.190353    0.362214    11.00000   -1.20000
AFIX   0
HKLF 4
 
REM  ks1210c
REM R1 =  0.0928 for    9407 Fo > 4sig(Fo)  and  0.1056 for all   11035 data
REM    517 parameters refined using      0 restraints
 
END  
     
WGHT      0.1046      1.3603 

REM No hydrogen bonds found for HTAB generation

REM Highest difference peak  0.384,  deepest hole -0.514,  1-sigma level  0.117
Q1    1   0.3696  0.7435  0.1400  11.00000  0.05    0.38
Q2    1   0.2864  0.7783  0.1483  11.00000  0.05    0.38
Q3    1   1.3442  0.8408  0.0726  11.00000  0.05    0.37
Q4    1   1.0624  0.4363  0.1759  11.00000  0.05    0.35
Q5    1   0.4004  0.7998  0.0960  11.00000  0.05    0.35
Q6    1   0.3486  0.7693  0.0825  11.00000  0.05    0.34
Q7    1   0.3407  0.2831  0.4156  11.00000  0.05    0.34
Q8    1   1.1232  0.4742  0.1275  11.00000  0.05    0.33
Q9    1   0.3392  0.3022  0.3845  11.00000  0.05    0.33
Q10   1   1.3137  0.9176  0.0272  11.00000  0.05    0.32
Q11   1   0.3895  0.2007  0.4589  11.00000  0.05    0.32
Q12   1   1.5702  0.3978  0.1949  11.00000  0.05    0.32
Q13   1   0.3439  0.6852  0.2023  11.00000  0.05    0.32
Q14   1   0.7126  0.4400  0.4860  11.00000  0.05    0.31
Q15   1   0.7607  0.4029  0.5039  11.00000  0.05    0.31
Q16   1   0.2493  0.8176  0.1081  11.00000  0.05    0.31
Q17   1   1.2452  1.1883 -0.2148  11.00000  0.05    0.31
Q18   1   0.3814  0.6552  0.2139  11.00000  0.05    0.31
Q19   1   1.4305  0.6324  0.1995  11.00000  0.05    0.30
Q20   1   0.8643  0.4459  0.2203  11.00000  0.05    0.30
Q21   1   0.2782  0.8570  0.1212  11.00000  0.05    0.30
Q22   1   1.0155  0.2915  0.2809  11.00000  0.05    0.29
Q23   1   0.2471  0.7184  0.1889  11.00000  0.05    0.29
Q24   1   0.5171  0.6634 -0.1227  11.00000  0.05    0.29
Q25   1   1.0747  1.2598 -0.2106  11.00000  0.05    0.29
;
_platon_squeeze_void_probe_radius 1.20

loop_
_symmetry_equiv_pos_site_id
_space_group_symop_operation_xyz
1 +X,+Y,+Z
2 -X,-Y,-Z

loop_
_atom_site_label
_atom_site_type_symbol
_atom_site_fract_x
_atom_site_fract_y
_atom_site_fract_z
_atom_site_U_iso_or_equiv
_atom_site_adp_type
_atom_site_occupancy
_atom_site_site_symmetry_multiplicity
_atom_site_calc_flag
_atom_site_refinement_flags
C1 C 1.2225(2) 0.50465(17) 0.21029(14) 0.0283(5) Uani 1 2 d .
C2 C 1.3333(2) 0.44573(18) 0.23849(15) 0.0320(5) Uani 1 2 d .
C3 C 1.4492(2) 0.4655(2) 0.20174(16) 0.0349(5) Uani 1 2 d .
C4 C 1.4546(2) 0.5438(2) 0.13729(17) 0.0377(6) Uani 1 2 d .
C5 C 1.3431(2) 0.60483(19) 0.10867(16) 0.0357(6) Uani 1 2 d .
C6 C 1.2285(2) 0.58529(18) 0.14569(15) 0.0311(5) Uani 1 2 d .
C7 C 1.0979(2) 0.64023(17) 0.12983(14) 0.0282(5) Uani 1 2 d .
C8 C 1.0155(2) 0.59046(16) 0.18260(13) 0.0252(5) Uani 1 2 d .
C9 C 0.8829(2) 0.59493(16) 0.20910(13) 0.0246(4) Uani 1 2 d .
C10 C 0.8790(2) 0.51807(16) 0.27498(13) 0.0250(4) Uani 1 2 d .
C11 C 1.0080(2) 0.46190(16) 0.29075(13) 0.0240(4) Uani 1 2 d .
C12 C 1.0879(2) 0.50626(16) 0.23396(13) 0.0259(5) Uani 1 2 d .
C13 C 0.7701(2) 0.48709(17) 0.31918(14) 0.0280(5) Uani 1 2 d .
C14 C 0.6846(2) 0.45278(18) 0.35978(14) 0.0306(5) Uani 1 2 d .
C15 C 0.5916(2) 0.40194(18) 0.40898(14) 0.0301(5) Uani 1 2 d .
C16 C 0.4677(2) 0.4465(2) 0.41908(16) 0.0370(6) Uani 1 2 d .
C17 C 0.3806(3) 0.3944(2) 0.46616(16) 0.0409(6) Uani 1 2 d .
C18 C 0.4147(3) 0.2973(2) 0.50400(16) 0.0421(6) Uani 1 2 d .
C19 C 0.5372(3) 0.2525(2) 0.49474(17) 0.0441(7) Uani 1 2 d .
C20 C 0.6250(3) 0.3036(2) 0.44768(16) 0.0376(6) Uani 1 2 d .
C21 C 1.0801(2) 0.72868(19) 0.07130(15) 0.0335(5) Uani 1 2 d .
C22 C 1.0880(3) 0.8020(2) 0.02084(16) 0.0369(6) Uani 1 2 d .
C23 C 1.1016(3) 0.88989(19) -0.03764(16) 0.0367(6) Uani 1 2 d .
C24 C 1.2181(3) 0.9286(2) -0.04402(19) 0.0500(7) Uani 1 2 d .
C25 C 1.2380(3) 1.0114(3) -0.09915(18) 0.0567(9) Uani 1 2 d .
C26 C 1.1368(4) 1.0620(2) -0.14905(19) 0.0541(8) Uani 1 2 d .
C27 C 1.0214(3) 1.0246(2) -0.1463(2) 0.0593(9) Uani 1 2 d .
C28 C 1.0039(3) 0.9387(3) -0.0887(2) 0.0579(9) Uani 1 2 d .
C29 C 0.7748(2) 0.66210(16) 0.16981(13) 0.0242(4) Uani 1 2 d .
C30 C 0.7695(2) 0.68572(16) 0.08538(13) 0.0268(5) Uani 1 2 d .
C31 C 0.6637(2) 0.74432(17) 0.04681(13) 0.0274(5) Uani 1 2 d .
C32 C 0.5656(2) 0.78075(16) 0.09418(13) 0.0265(5) Uani 1 2 d .
C33 C 0.5686(2) 0.75941(16) 0.17808(14) 0.0254(5) Uani 1 2 d .
C34 C 0.6745(2) 0.69954(16) 0.21509(13) 0.0260(5) Uani 1 2 d .
C35 C 0.6519(2) 0.76740(19) -0.04514(14) 0.0324(5) Uani 1 2 d .
C36 C 0.7708(3) 0.7227(2) -0.08640(16) 0.0440(7) Uani 1 2 d .
C37 C 0.6335(3) 0.8793(2) -0.07565(16) 0.0429(6) Uani 1 2 d .
C38 C 0.5366(3) 0.7227(3) -0.06982(16) 0.0472(7) Uani 1 2 d .
C39 C 0.4622(2) 0.79953(18) 0.23088(14) 0.0299(5) Uani 1 2 d .
C40 C 0.3446(2) 0.8524(2) 0.18223(16) 0.0377(6) Uani 1 2 d .
C41 C 0.4185(3) 0.7132(2) 0.29319(16) 0.0362(6) Uani 1 2 d .
C42 C 0.5144(3) 0.8733(2) 0.27531(16) 0.0382(6) Uani 1 2 d .
C43 C 1.0403(2) 0.37280(16) 0.35340(13) 0.0236(4) Uani 1 2 d .
C44 C 0.9926(2) 0.36625(16) 0.43203(13) 0.0243(4) Uani 1 2 d .
C45 C 1.0275(2) 0.28300(16) 0.49092(13) 0.0257(5) Uani 1 2 d .
C46 C 1.1105(2) 0.20524(17) 0.46914(14) 0.0289(5) Uani 1 2 d .
C47 C 1.1587(2) 0.20824(17) 0.39159(14) 0.0297(5) Uani 1 2 d .
C48 C 1.1218(2) 0.29356(17) 0.33420(14) 0.0273(5) Uani 1 2 d .
C49 C 0.9809(2) 0.27376(17) 0.57837(13) 0.0285(5) Uani 1 2 d .
C50 C 0.9147(3) 0.18032(19) 0.60394(16) 0.0372(6) Uani 1 2 d .
C51 C 1.0963(3) 0.2668(2) 0.63306(15) 0.0375(6) Uani 1 2 d .
C52 C 0.8866(3) 0.36354(18) 0.59100(15) 0.0343(5) Uani 1 2 d .
C53 C 1.2468(3) 0.12210(19) 0.36597(16) 0.0388(6) Uani 1 2 d .
C54 C 1.2871(4) 0.0401(2) 0.43824(19) 0.0629(10) Uani 1 2 d .
C55 C 1.1759(3) 0.0784(2) 0.30631(18) 0.0487(7) Uani 1 2 d .
C56 C 1.3677(3) 0.1605(2) 0.32498(17) 0.0438(7) Uani 1 2 d .
H2 H 1.33033 0.39214 0.28262 0.0383 Uiso 1 2 calc R
H3 H 1.5254 0.42505 0.22095 0.0418 Uiso 1 2 calc R
H4 H 1.53414 0.55609 0.11242 0.0453 Uiso 1 2 calc R
H5 H 1.34636 0.65855 0.06469 0.0429 Uiso 1 2 calc R
H16 H 0.4432 0.51314 0.39334 0.0444 Uiso 1 2 calc R
H17 H 0.29663 0.42545 0.47258 0.0490 Uiso 1 2 calc R
H18 H 0.35446 0.26155 0.53615 0.0505 Uiso 1 2 calc R
H19 H 0.56106 0.18593 0.521 0.0529 Uiso 1 2 calc R
H20 H 0.70872 0.27194 0.44151 0.0452 Uiso 1 2 calc R
H24 H 1.28536 0.89647 -0.00902 0.0599 Uiso 1 2 calc R
H25 H 1.31904 1.03459 -0.10388 0.0681 Uiso 1 2 calc R
H26 H 1.1481 1.12226 -0.18473 0.0649 Uiso 1 2 calc R
H27 H 0.95522 1.0559 -0.18238 0.0711 Uiso 1 2 calc R
H28 H 0.92379 0.91399 -0.08472 0.0695 Uiso 1 2 calc R
H30 H 0.83836 0.66162 0.05439 0.0322 Uiso 1 2 calc R
H32 H 0.49416 0.82163 0.06837 0.0318 Uiso 1 2 calc R
H34 H 0.67852 0.68401 0.27204 0.0312 Uiso 1 2 calc R
H36A H 0.84652 0.7474 -0.06985 0.0528 Uiso 1 2 calc R
H36B H 0.76171 0.74181 -0.1448 0.0528 Uiso 1 2 calc R
H36C H 0.77987 0.65028 -0.07077 0.0528 Uiso 1 2 calc R
H37A H 0.70715 0.90799 -0.06068 0.0515 Uiso 1 2 calc R
H37B H 0.55616 0.9085 -0.05163 0.0515 Uiso 1 2 calc R
H37C H 0.62553 0.89328 -0.13423 0.0515 Uiso 1 2 calc R
H38A H 0.52913 0.73755 -0.12844 0.0567 Uiso 1 2 calc R
H38B H 0.45887 0.75144 -0.0458 0.0567 Uiso 1 2 calc R
H38C H 0.54836 0.65078 -0.05092 0.0567 Uiso 1 2 calc R
H40A H 0.31181 0.80654 0.15306 0.0453 Uiso 1 2 calc R
H40B H 0.36854 0.90983 0.14389 0.0453 Uiso 1 2 calc R
H40C H 0.27857 0.87463 0.21878 0.0453 Uiso 1 2 calc R
H41A H 0.35031 0.73894 0.32669 0.0435 Uiso 1 2 calc R
H41B H 0.49058 0.68023 0.32712 0.0435 Uiso 1 2 calc R
H41C H 0.38696 0.6655 0.2653 0.0435 Uiso 1 2 calc R
H42A H 0.44807 0.8975 0.31078 0.0458 Uiso 1 2 calc R
H42B H 0.53984 0.92929 0.23602 0.0458 Uiso 1 2 calc R
H42C H 0.58834 0.83984 0.30727 0.0458 Uiso 1 2 calc R
H44 H 0.93568 0.41948 0.4453 0.0292 Uiso 1 2 calc R
H46 H 1.13484 0.14813 0.50899 0.0347 Uiso 1 2 calc R
H48 H 1.15317 0.29749 0.28077 0.0328 Uiso 1 2 calc R
H50A H 0.83978 0.18492 0.57037 0.0446 Uiso 1 2 calc R
H50B H 0.88816 0.17428 0.66034 0.0446 Uiso 1 2 calc R
H50C H 0.97389 0.12201 0.59746 0.0446 Uiso 1 2 calc R
H51A H 1.0671 0.26362 0.68875 0.0450 Uiso 1 2 calc R
H51B H 1.14077 0.32535 0.61605 0.0450 Uiso 1 2 calc R
H51C H 1.15453 0.20706 0.62915 0.0450 Uiso 1 2 calc R
H52A H 0.812 0.36907 0.557 0.0412 Uiso 1 2 calc R
H52B H 0.92808 0.42395 0.57657 0.0412 Uiso 1 2 calc R
H52C H 0.85982 0.35479 0.64746 0.0412 Uiso 1 2 calc R
H54A H 1.34672 -0.01158 0.42046 0.0754 Uiso 1 2 calc R
H54B H 1.21174 0.0113 0.46253 0.0754 Uiso 1 2 calc R
H54C H 1.32847 0.06803 0.47793 0.0754 Uiso 1 2 calc R
H55A H 1.14874 0.13059 0.26021 0.0584 Uiso 1 2 calc R
H55B H 1.10102 0.05113 0.3328 0.0584 Uiso 1 2 calc R
H55C H 1.23265 0.02566 0.28786 0.0584 Uiso 1 2 calc R
H56A H 1.34392 0.21034 0.27677 0.0526 Uiso 1 2 calc R
H56B H 1.4241 0.10522 0.30991 0.0526 Uiso 1 2 calc R
H56C H 1.41197 0.19035 0.36221 0.0526 Uiso 1 2 calc R

loop_
_atom_site_aniso_label
_atom_site_aniso_U_11
_atom_site_aniso_U_22
_atom_site_aniso_U_33
_atom_site_aniso_U_12
_atom_site_aniso_U_13
_atom_site_aniso_U_23
C1 0.0261(11) 0.0283(11) 0.0312(12) -0.0056(9) 0.0032(9) -0.0062(9)
C2 0.0301(12) 0.0277(12) 0.0369(13) -0.0038(10) -0.0002(10) -0.0031(10)
C3 0.0241(11) 0.0380(13) 0.0410(14) 0.0008(10) 0.0003(10) -0.0070(11)
C4 0.0270(12) 0.0410(14) 0.0458(15) -0.0079(11) 0.0080(11) -0.0085(12)
C5 0.0341(13) 0.0337(13) 0.0384(13) -0.0077(11) 0.0071(11) -0.0035(11)
C6 0.0286(12) 0.0308(12) 0.0331(12) -0.0054(10) 0.0036(10) -0.0039(10)
C7 0.0296(12) 0.0285(11) 0.0255(11) -0.0050(9) 0.0039(9) -0.0022(9)
C8 0.0252(11) 0.0238(11) 0.0245(10) -0.0022(9) 0.0005(9) -0.0000(9)
C9 0.0220(10) 0.0244(11) 0.0261(11) -0.0020(9) 0.0029(8) -0.0023(9)
C10 0.0220(10) 0.0267(11) 0.0254(11) -0.0024(9) 0.0014(8) -0.0035(9)
C11 0.0254(11) 0.0210(10) 0.0238(10) -0.0008(8) 0.0016(8) -0.0013(8)
C12 0.0238(11) 0.0253(11) 0.0276(11) -0.0011(9) -0.0005(9) -0.0037(9)
C13 0.0261(11) 0.0272(11) 0.0282(11) -0.0012(9) -0.0004(9) -0.0009(9)
C14 0.0278(12) 0.0330(12) 0.0284(12) -0.0015(10) -0.0003(9) -0.0015(10)
C15 0.0257(11) 0.0377(13) 0.0264(11) -0.0074(10) -0.0002(9) -0.0030(10)
C16 0.0304(13) 0.0362(13) 0.0398(14) -0.0027(11) 0.0025(11) 0.0028(11)
C17 0.0289(13) 0.0523(16) 0.0389(14) -0.0061(12) 0.0053(11) -0.0024(12)
C18 0.0375(14) 0.0526(17) 0.0359(14) -0.0198(13) 0.0059(11) 0.0006(12)
C19 0.0439(15) 0.0389(14) 0.0436(15) -0.0087(12) -0.0005(12) 0.0089(12)
C20 0.0300(13) 0.0393(14) 0.0394(14) -0.0038(11) 0.0004(11) 0.0025(11)
C21 0.0310(12) 0.0324(13) 0.0345(13) -0.0064(10) 0.0055(10) 0.0007(10)
C22 0.0346(13) 0.0354(13) 0.0380(14) -0.0069(11) 0.0040(11) 0.0009(11)
C23 0.0382(14) 0.0321(13) 0.0362(13) -0.0044(11) 0.0036(11) 0.0014(11)
C24 0.0465(17) 0.0520(18) 0.0477(17) -0.0182(14) -0.0073(13) 0.0083(14)
C25 0.070(2) 0.061(2) 0.0417(16) -0.0447(18) -0.0040(15) 0.0101(14)
C26 0.073(2) 0.0345(15) 0.0480(17) -0.0123(15) 0.0054(16) 0.0103(13)
C27 0.0478(18) 0.0407(16) 0.077(2) 0.0019(14) -0.0123(16) 0.0152(16)
C28 0.0390(16) 0.0515(18) 0.071(2) -0.0066(14) -0.0083(15) 0.0194(16)
C29 0.0237(10) 0.0221(10) 0.0243(10) -0.0026(8) -0.0001(8) 0.0012(8)
C30 0.0272(11) 0.0243(11) 0.0271(11) -0.0029(9) 0.0027(9) -0.0009(9)
C31 0.0285(11) 0.0257(11) 0.0263(11) -0.0071(9) -0.0003(9) 0.0018(9)
C32 0.0254(11) 0.0230(10) 0.0282(11) -0.0023(9) -0.0025(9) 0.0025(9)
C33 0.0242(11) 0.0213(10) 0.0301(11) -0.0044(9) -0.0001(9) -0.0021(9)
C34 0.0270(11) 0.0262(11) 0.0234(10) -0.0047(9) 0.0010(9) -0.0007(9)
C35 0.0328(12) 0.0371(13) 0.0239(11) -0.0029(10) -0.0032(9) 0.0022(10)
C36 0.0482(16) 0.0515(17) 0.0267(12) 0.0045(13) 0.0032(11) -0.0007(12)
C37 0.0480(16) 0.0416(15) 0.0323(13) -0.0008(13) 0.0004(12) 0.0067(11)
C38 0.0499(17) 0.0627(19) 0.0309(13) -0.0182(15) -0.0020(12) -0.0058(13)
C39 0.0272(11) 0.0296(12) 0.0311(12) -0.0012(10) 0.0017(9) -0.0034(10)
C40 0.0304(13) 0.0371(14) 0.0412(14) 0.0093(11) -0.0015(11) -0.0048(11)
C41 0.0321(13) 0.0379(13) 0.0359(13) -0.0020(11) 0.0084(10) -0.0032(11)
C42 0.0397(14) 0.0334(13) 0.0412(14) -0.0001(11) 0.0026(11) -0.0098(11)
C43 0.0224(10) 0.0231(10) 0.0244(10) -0.0035(8) -0.0015(8) -0.0022(8)
C44 0.0220(10) 0.0231(10) 0.0269(11) -0.0025(8) 0.0000(8) -0.0023(9)
C45 0.0255(11) 0.0246(11) 0.0262(11) -0.0061(9) 0.0003(9) -0.0008(9)
C46 0.0338(12) 0.0220(11) 0.0285(11) -0.0019(9) -0.0007(9) 0.0004(9)
C47 0.0325(12) 0.0259(11) 0.0289(11) -0.0001(10) -0.0005(10) -0.0030(9)
C48 0.0301(12) 0.0257(11) 0.0245(11) -0.0019(9) 0.0016(9) -0.0018(9)
C49 0.0297(12) 0.0305(12) 0.0240(11) -0.0039(10) 0.0020(9) -0.0026(9)
C50 0.0377(14) 0.0325(13) 0.0373(13) -0.0063(11) 0.0079(11) 0.0033(11)
C51 0.0363(13) 0.0497(16) 0.0251(12) -0.0035(12) -0.0009(10) -0.0044(11)
C52 0.0387(14) 0.0331(13) 0.0296(12) -0.0046(11) 0.0067(10) -0.0035(10)
C53 0.0498(16) 0.0271(12) 0.0348(13) 0.0071(11) 0.0047(12) -0.0029(10)
C54 0.092(3) 0.0395(16) 0.0418(16) 0.0324(17) 0.0096(17) 0.0024(13)
C55 0.067(2) 0.0330(14) 0.0473(16) -0.0033(14) 0.0089(14) -0.0147(12)
C56 0.0419(15) 0.0447(15) 0.0422(15) 0.0114(12) 0.0002(12) -0.0126(12)

loop_
_atom_type_symbol
_atom_type_description
_atom_type_scat_dispersion_real
_atom_type_scat_dispersion_imag
_atom_type_scat_source
C C 0.0033 0.0016
;
International Tables for Crystallography
(Vol. C, Tables 4.2.6.8 and 6.1.1.4)
;
H H 0.0000 0.0000
;
International Tables for Crystallography
(Vol. C, Table 6.1.1.4)
;

loop_
_geom_angle_atom_site_label_1
_geom_angle_atom_site_label_2
_geom_angle_atom_site_label_3
_geom_angle
_geom_angle_publ_flag
C2 C1 C6 119.7(2) yes
C2 C1 C12 134.2(2) yes
C6 C1 C12 106.09(18) yes
C1 C2 C3 119.6(2) yes
C2 C3 C4 120.6(2) yes
C3 C4 C5 120.4(2) yes
C4 C5 C6 118.7(2) yes
C1 C6 C5 121.0(2) yes
C1 C6 C7 109.3(2) yes
C5 C6 C7 129.7(2) yes
C6 C7 C8 107.24(18) yes
C6 C7 C21 120.1(2) yes
C8 C7 C21 132.6(2) yes
C7 C8 C9 142.64(19) yes
C7 C8 C12 109.08(19) yes
C9 C8 C12 108.13(18) yes
C8 C9 C10 105.83(17) yes
C8 C9 C29 126.58(18) yes
C10 C9 C29 127.4(2) yes
C9 C10 C11 110.27(19) yes
C9 C10 C13 127.77(19) yes
C11 C10 C13 121.72(18) yes
C10 C11 C12 106.66(17) yes
C10 C11 C43 125.96(19) yes
C12 C11 C43 127.32(19) yes
C1 C12 C8 108.29(18) yes
C1 C12 C11 142.33(19) yes
C8 C12 C11 109.09(19) yes
C10 C13 C14 173.9(2) yes
C13 C14 C15 173.8(2) yes
C14 C15 C16 122.4(2) yes
C14 C15 C20 119.1(2) yes
C16 C15 C20 118.4(2) yes
C15 C16 C17 120.6(2) yes
C16 C17 C18 120.4(2) yes
C17 C18 C19 119.6(3) yes
C18 C19 C20 120.6(3) yes
C15 C20 C19 120.4(2) yes
C7 C21 C22 168.5(3) yes
C21 C22 C23 177.8(3) yes
C22 C23 C24 118.9(2) yes
C22 C23 C28 122.9(3) yes
C24 C23 C28 118.2(3) yes
C23 C24 C25 121.9(3) yes
C24 C25 C26 119.4(3) yes
C25 C26 C27 120.4(3) yes
C26 C27 C28 118.7(3) yes
C23 C28 C27 121.3(3) yes
C9 C29 C30 119.6(2) yes
C9 C29 C34 120.81(19) yes
C30 C29 C34 119.50(19) yes
C29 C30 C31 120.5(2) yes
C30 C31 C32 118.2(2) yes
C30 C31 C35 121.9(2) yes
C32 C31 C35 119.85(19) yes
C31 C32 C33 122.59(19) yes
C32 C33 C34 118.0(2) yes
C32 C33 C39 123.19(19) yes
C34 C33 C39 118.8(2) yes
C29 C34 C33 121.1(2) yes
C31 C35 C36 111.89(19) yes
C31 C35 C37 110.1(2) yes
C31 C35 C38 109.6(2) yes
C36 C35 C37 108.5(2) yes
C36 C35 C38 107.6(2) yes
C37 C35 C38 109.1(2) yes
C33 C39 C40 112.7(2) yes
C33 C39 C41 109.62(19) yes
C33 C39 C42 108.8(2) yes
C40 C39 C41 107.6(2) yes
C40 C39 C42 108.9(2) yes
C41 C39 C42 109.2(2) yes
C11 C43 C44 121.86(19) yes
C11 C43 C48 119.1(2) yes
C44 C43 C48 119.03(19) yes
C43 C44 C45 121.0(2) yes
C44 C45 C46 118.1(2) yes
C44 C45 C49 122.9(2) yes
C46 C45 C49 119.05(18) yes
C45 C46 C47 122.75(19) yes
C46 C47 C48 117.4(2) yes
C46 C47 C53 123.43(19) yes
C48 C47 C53 119.2(2) yes
C43 C48 C47 121.7(2) yes
C45 C49 C50 110.5(2) yes
C45 C49 C51 108.90(19) yes
C45 C49 C52 112.19(17) yes
C50 C49 C51 108.92(19) yes
C50 C49 C52 108.2(2) yes
C51 C49 C52 108.1(2) yes
C47 C53 C54 111.5(2) yes
C47 C53 C55 109.0(2) yes
C47 C53 C56 109.8(2) yes
C54 C53 C55 108.9(2) yes
C54 C53 C56 108.4(2) yes
C55 C53 C56 109.1(2) yes
C1 C2 H2 120.210 no
C3 C2 H2 120.212 no
C2 C3 H3 119.689 no
C4 C3 H3 119.680 no
C3 C4 H4 119.812 no
C5 C4 H4 119.802 no
C4 C5 H5 120.638 no
C6 C5 H5 120.626 no
C15 C16 H16 119.712 no
C17 C16 H16 119.717 no
C16 C17 H17 119.785 no
C18 C17 H17 119.786 no
C17 C18 H18 120.226 no
C19 C18 H18 120.214 no
C18 C19 H19 119.713 no
C20 C19 H19 119.710 no
C15 C20 H20 119.793 no
C19 C20 H20 119.795 no
C23 C24 H24 119.057 no
C25 C24 H24 119.063 no
C24 C25 H25 120.307 no
C26 C25 H25 120.297 no
C25 C26 H26 119.791 no
C27 C26 H26 119.788 no
C26 C27 H27 120.650 no
C28 C27 H27 120.665 no
C23 C28 H28 119.359 no
C27 C28 H28 119.373 no
C29 C30 H30 119.727 no
C31 C30 H30 119.730 no
C31 C32 H32 118.711 no
C33 C32 H32 118.701 no
C29 C34 H34 119.438 no
C33 C34 H34 119.440 no
C35 C36 H36A 109.467 no
C35 C36 H36B 109.477 no
C35 C36 H36C 109.466 no
H36A C36 H36B 109.475 no
H36A C36 H36C 109.466 no
H36B C36 H36C 109.476 no
C35 C37 H37A 109.473 no
C35 C37 H37B 109.471 no
C35 C37 H37C 109.466 no
H37A C37 H37B 109.479 no
H37A C37 H37C 109.476 no
H37B C37 H37C 109.462 no
C35 C38 H38A 109.466 no
C35 C38 H38B 109.467 no
C35 C38 H38C 109.471 no
H38A C38 H38B 109.473 no
H38A C38 H38C 109.470 no
H38B C38 H38C 109.481 no
C39 C40 H40A 109.470 no
C39 C40 H40B 109.466 no
C39 C40 H40C 109.473 no
H40A C40 H40B 109.480 no
H40A C40 H40C 109.471 no
H40B C40 H40C 109.467 no
C39 C41 H41A 109.471 no
C39 C41 H41B 109.477 no
C39 C41 H41C 109.468 no
H41A C41 H41B 109.481 no
H41A C41 H41C 109.463 no
H41B C41 H41C 109.468 no
C39 C42 H42A 109.470 no
C39 C42 H42B 109.463 no
C39 C42 H42C 109.471 no
H42A C42 H42B 109.469 no
H42A C42 H42C 109.480 no
H42B C42 H42C 109.473 no
C43 C44 H44 119.494 no
C45 C44 H44 119.487 no
C45 C46 H46 118.621 no
C47 C46 H46 118.629 no
C43 C48 H48 119.132 no
C47 C48 H48 119.126 no
C49 C50 H50A 109.466 no
C49 C50 H50B 109.474 no
C49 C50 H50C 109.472 no
H50A C50 H50B 109.472 no
H50A C50 H50C 109.473 no
H50B C50 H50C 109.470 no
C49 C51 H51A 109.472 no
C49 C51 H51B 109.467 no
C49 C51 H51C 109.475 no
H51A C51 H51B 109.467 no
H51A C51 H51C 109.479 no
H51B C51 H51C 109.467 no
C49 C52 H52A 109.465 no
C49 C52 H52B 109.471 no
C49 C52 H52C 109.477 no
H52A C52 H52B 109.467 no
H52A C52 H52C 109.472 no
H52B C52 H52C 109.476 no
C53 C54 H54A 109.473 no
C53 C54 H54B 109.470 no
C53 C54 H54C 109.474 no
H54A C54 H54B 109.463 no
H54A C54 H54C 109.471 no
H54B C54 H54C 109.476 no
C53 C55 H55A 109.473 no
C53 C55 H55B 109.468 no
C53 C55 H55C 109.469 no
H55A C55 H55B 109.474 no
H55A C55 H55C 109.473 no
H55B C55 H55C 109.470 no
C53 C56 H56A 109.472 no
C53 C56 H56B 109.474 no
C53 C56 H56C 109.478 no
H56A C56 H56B 109.473 no
H56A C56 H56C 109.466 no
H56B C56 H56C 109.464 no

loop_
_geom_bond_atom_site_label_1
_geom_bond_atom_site_label_2
_geom_bond_distance
_geom_bond_publ_flag
C1 C2 1.384(3) yes
C1 C6 1.412(3) yes
C1 C12 1.467(3) yes
C2 C3 1.393(3) yes
C3 C4 1.389(4) yes
C4 C5 1.404(3) yes
C5 C6 1.382(4) yes
C6 C7 1.497(3) yes
C7 C8 1.379(3) yes
C7 C21 1.417(3) yes
C8 C9 1.459(3) yes
C8 C12 1.460(3) yes
C9 C10 1.390(3) yes
C9 C29 1.470(3) yes
C10 C11 1.489(3) yes
C10 C13 1.422(3) yes
C11 C12 1.368(3) yes
C11 C43 1.477(3) yes
C13 C14 1.209(3) yes
C14 C15 1.434(3) yes
C15 C16 1.398(3) yes
C15 C20 1.400(3) yes
C16 C17 1.382(4) yes
C17 C18 1.383(4) yes
C18 C19 1.383(4) yes
C19 C20 1.380(4) yes
C21 C22 1.206(3) yes
C22 C23 1.434(4) yes
C23 C24 1.400(4) yes
C23 C28 1.390(4) yes
C24 C25 1.366(4) yes
C25 C26 1.413(5) yes
C26 C27 1.383(5) yes
C27 C28 1.414(5) yes
C29 C30 1.408(3) yes
C29 C34 1.397(3) yes
C30 C31 1.398(3) yes
C31 C32 1.397(3) yes
C31 C35 1.537(3) yes
C32 C33 1.398(3) yes
C33 C34 1.396(3) yes
C33 C39 1.534(3) yes
C35 C36 1.541(4) yes
C35 C37 1.527(4) yes
C35 C38 1.542(4) yes
C39 C40 1.540(3) yes
C39 C41 1.544(3) yes
C39 C42 1.546(4) yes
C43 C44 1.402(3) yes
C43 C48 1.393(3) yes
C44 C45 1.391(3) yes
C45 C46 1.402(3) yes
C45 C49 1.536(3) yes
C46 C47 1.392(3) yes
C47 C48 1.401(3) yes
C47 C53 1.542(4) yes
C49 C50 1.533(4) yes
C49 C51 1.541(4) yes
C49 C52 1.539(3) yes
C53 C54 1.533(4) yes
C53 C55 1.536(5) yes
C53 C56 1.542(4) yes
C2 H2 0.950 no
C3 H3 0.950 no
C4 H4 0.950 no
C5 H5 0.950 no
C16 H16 0.950 no
C17 H17 0.950 no
C18 H18 0.950 no
C19 H19 0.950 no
C20 H20 0.950 no
C24 H24 0.950 no
C25 H25 0.950 no
C26 H26 0.950 no
C27 H27 0.950 no
C28 H28 0.950 no
C30 H30 0.950 no
C32 H32 0.950 no
C34 H34 0.950 no
C36 H36A 0.980 no
C36 H36B 0.980 no
C36 H36C 0.980 no
C37 H37A 0.980 no
C37 H37B 0.980 no
C37 H37C 0.980 no
C38 H38A 0.980 no
C38 H38B 0.980 no
C38 H38C 0.980 no
C40 H40A 0.980 no
C40 H40B 0.980 no
C40 H40C 0.980 no
C41 H41A 0.980 no
C41 H41B 0.980 no
C41 H41C 0.980 no
C42 H42A 0.980 no
C42 H42B 0.980 no
C42 H42C 0.980 no
C44 H44 0.950 no
C46 H46 0.950 no
C48 H48 0.950 no
C50 H50A 0.980 no
C50 H50B 0.980 no
C50 H50C 0.980 no
C51 H51A 0.980 no
C51 H51B 0.980 no
C51 H51C 0.980 no
C52 H52A 0.980 no
C52 H52B 0.980 no
C52 H52C 0.980 no
C54 H54A 0.980 no
C54 H54B 0.980 no
C54 H54C 0.980 no
C55 H55A 0.980 no
C55 H55B 0.980 no
C55 H55C 0.980 no
C56 H56A 0.980 no
C56 H56B 0.980 no
C56 H56C 0.980 no

loop_
_geom_contact_atom_site_label_1
_geom_contact_atom_site_label_2
_geom_contact_distance
_geom_contact_publ_flag
_geom_contact_site_symmetry_2
C1 C4 2.784(4) no .
C1 C43 3.440(3) no .
C1 C48 3.518(3) no .
C2 C5 2.809(3) no .
C2 C11 3.519(3) no .
C2 C48 3.426(3) no .
C3 C6 2.771(3) no .
C5 C21 3.096(3) no .
C6 C22 3.512(3) no .
C7 C11 3.505(3) no .
C7 C29 3.453(3) no .
C7 C30 3.534(3) no .
C8 C30 3.133(3) no .
C9 C21 3.501(3) no .
C10 C34 3.134(3) no .
C10 C44 3.221(3) no .
C11 C14 3.593(3) no .
C12 C48 3.089(3) no .
C13 C20 3.493(4) no .
C13 C29 3.155(3) no .
C13 C34 3.188(3) no .
C13 C43 3.104(3) no .
C13 C44 3.174(3) no .
C14 C44 3.504(3) no .
C15 C18 2.793(4) no .
C16 C19 2.765(4) no .
C17 C20 2.768(4) no .
C21 C24 3.519(4) no .
C21 C30 3.409(4) no .
C23 C26 2.800(4) no .
C24 C27 2.785(5) no .
C25 C28 2.779(5) no .
C29 C32 2.775(3) no .
C30 C33 2.812(3) no .
C30 C36 2.861(3) no .
C30 C38 3.586(4) no .
C31 C34 2.806(3) no .
C32 C37 3.047(3) no .
C32 C38 3.080(4) no .
C32 C40 2.910(3) no .
C32 C42 3.557(4) no .
C34 C41 2.980(3) no .
C34 C42 3.089(4) no .
C43 C46 2.774(3) no .
C44 C47 2.811(3) no .
C44 C51 3.576(3) no .
C44 C52 2.885(3) no .
C45 C48 2.795(3) no .
C46 C50 3.037(4) no .
C46 C51 3.060(4) no .
C46 C54 2.887(4) no .
C46 C55 3.560(4) no .
C48 C55 3.091(4) no .
C48 C56 3.013(4) no .
C2 C16 3.424(4) no 1_655
C4 C32 3.564(4) no 1_655
C4 C33 3.556(4) no 1_655
C5 C32 3.570(4) no 1_655
C16 C2 3.424(4) no 1_455
C16 C16 3.491(4) no 2_666
C22 C27 3.576(5) no 2_775
C23 C28 3.557(5) no 2_775
C27 C22 3.576(5) no 2_775
C28 C23 3.557(5) no 2_775
C32 C4 3.564(4) no 1_455
C32 C5 3.570(4) no 1_455
C33 C4 3.556(4) no 1_455
C1 H3 3.2562 no .
C1 H5 3.2915 no .
C1 H48 3.0597 no .
C2 H4 3.2713 no .
C2 H48 2.9508 no .
C2 H56A 3.1900 no .
C3 H5 3.2819 no .
C4 H2 3.2732 no .
C5 H3 3.2783 no .
C6 H2 3.2789 no .
C6 H4 3.2553 no .
C7 H5 2.8425 no .
C7 H30 3.0254 no .
C8 H30 2.8618 no .
C9 H30 2.6462 no .
C9 H34 2.6527 no .
C10 H34 2.9203 no .
C10 H44 2.9932 no .
C11 H2 3.4336 no .
C11 H44 2.6838 no .
C11 H48 2.6147 no .
C12 H2 2.8944 no .
C12 H48 2.8504 no .
C13 H20 3.4102 no .
C13 H34 2.7508 no .
C13 H44 2.7541 no .
C14 H16 2.6659 no .
C14 H20 2.6051 no .
C14 H34 3.2559 no .
C14 H41B 3.4969 no .
C14 H44 3.0112 no .
C14 H52A 3.5727 no .
C15 H17 3.2694 no .
C15 H19 3.2686 no .
C15 H52A 3.4106 no .
C16 H18 3.2567 no .
C16 H20 3.2643 no .
C16 H41B 3.3481 no .
C17 H19 3.2471 no .
C18 H16 3.2537 no .
C18 H20 3.2550 no .
C19 H17 3.2477 no .
C19 H50A 3.4392 no .
C20 H16 3.2642 no .
C20 H18 3.2572 no .
C20 H50A 3.2005 no .
C20 H52A 3.0874 no .
C21 H5 2.8692 no .
C21 H24 3.4421 no .
C21 H28 3.5944 no .
C21 H30 2.8727 no .
C21 H36A 3.4505 no .
C22 H5 3.1895 no .
C22 H24 2.5890 no .
C22 H28 2.6612 no .
C22 H30 3.4461 no .
C22 H36A 3.2679 no .
C23 H25 3.2733 no .
C23 H27 3.2990 no .
C24 H26 3.2532 no .
C24 H28 3.2532 no .
C25 H27 3.2871 no .
C26 H24 3.2563 no .
C26 H28 3.2610 no .
C27 H25 3.2806 no .
C28 H24 3.2499 no .
C28 H26 3.2675 no .
C28 H36A 3.2668 no .
C28 H37A 3.2314 no .
C30 H32 3.2535 no .
C30 H34 3.2792 no .
C30 H36A 2.7396 no .
C30 H36C 2.7852 no .
C30 H37A 3.5642 no .
C30 H38C 3.4846 no .
C31 H36A 2.7228 no .
C31 H36B 3.3883 no .
C31 H36C 2.7655 no .
C31 H37A 2.7005 no .
C31 H37B 2.6945 no .
C31 H37C 3.3584 no .
C31 H38A 3.3628 no .
C31 H38B 2.7000 no .
C31 H38C 2.7010 no .
C32 H30 3.2596 no .
C32 H34 3.2557 no .
C32 H37A 3.2988 no .
C32 H37B 2.7464 no .
C32 H38B 2.7851 no .
C32 H38C 3.3453 no .
C32 H40A 2.8413 no .
C32 H40B 2.7930 no .
C32 H42B 3.4442 no .
C33 H40A 2.7412 no .
C33 H40B 2.7683 no .
C33 H40C 3.3926 no .
C33 H41A 3.3615 no .
C33 H41B 2.7028 no .
C33 H41C 2.6992 no .
C33 H42A 3.3536 no .
C33 H42B 2.7038 no .
C33 H42C 2.6720 no .
C34 H30 3.2792 no .
C34 H32 3.2508 no .
C34 H41B 2.6794 no .
C34 H41C 3.2031 no .
C34 H42B 3.4013 no .
C34 H42C 2.7769 no .
C35 H30 2.7243 no .
C35 H32 2.6663 no .
C36 H28 3.2836 no .
C36 H30 2.4723 no .
C36 H37A 2.6889 no .
C36 H37B 3.3437 no .
C36 H37C 2.6528 no .
C36 H38A 2.6509 no .
C36 H38B 3.3423 no .
C36 H38C 2.6782 no .
C37 H28 3.1642 no .
C37 H32 2.8466 no .
C37 H36A 2.7095 no .
C37 H36B 2.6400 no .
C37 H36C 3.3400 no .
C37 H38A 2.6812 no .
C37 H38B 2.6909 no .
C37 H38C 3.3487 no .
C38 H32 2.9354 no .
C38 H36A 3.3422 no .
C38 H36B 2.6845 no .
C38 H36C 2.6447 no .
C38 H37A 3.3515 no .
C38 H37B 2.6877 no .
C38 H37C 2.6773 no .
C39 H32 2.7312 no .
C39 H34 2.6533 no .
C40 H32 2.5261 no .
C40 H41A 2.6422 no .
C40 H41B 3.3422 no .
C40 H41C 2.6898 no .
C40 H42A 2.6856 no .
C40 H42B 2.7019 no .
C40 H42C 3.3604 no .
C41 H16 2.9436 no .
C41 H34 2.7534 no .
C41 H40A 2.6869 no .
C41 H40B 3.3430 no .
C41 H40C 2.6432 no .
C41 H42A 2.6880 no .
C41 H42B 3.3667 no .
C41 H42C 2.7137 no .
C42 H34 2.9680 no .
C42 H40A 3.3617 no .
C42 H40B 2.6842 no .
C42 H40C 2.7002 no .
C42 H41A 2.7089 no .
C42 H41B 2.6916 no .
C42 H41C 3.3674 no .
C43 H2 3.2853 no .
C44 H20 3.4135 no .
C44 H46 3.2498 no .
C44 H48 3.2644 no .
C44 H50A 3.5980 no .
C44 H51B 3.4563 no .
C44 H52A 2.8131 no .
C44 H52B 2.7655 no .
C45 H20 3.5326 no .
C45 H50A 2.7232 no .
C45 H50B 3.3654 no .
C45 H50C 2.6947 no .
C45 H51A 3.3530 no .
C45 H51B 2.6693 no .
C45 H51C 2.7039 no .
C45 H52A 2.7487 no .
C45 H52B 2.7440 no .
C45 H52C 3.3890 no .
C46 H44 3.2566 no .
C46 H48 3.2454 no .
C46 H50A 3.3088 no .
C46 H50C 2.7226 no .
C46 H51B 3.3017 no .
C46 H51C 2.7768 no .
C46 H54B 2.7883 no .
C46 H54C 2.7874 no .
C46 H55B 3.4539 no .
C47 H2 3.5138 no .
C47 H54A 3.3823 no .
C47 H54B 2.7569 no .
C47 H54C 2.7085 no .
C47 H55A 2.6693 no .
C47 H55B 2.7089 no .
C47 H55C 3.3569 no .
C47 H56A 2.7188 no .
C47 H56B 3.3708 no .
C47 H56C 2.7004 no .
C48 H2 2.7719 no .
C48 H44 3.2653 no .
C48 H46 3.2438 no .
C48 H55A 2.7721 no .
C48 H55B 3.4012 no .
C48 H56A 2.7234 no .
C48 H56C 3.2296 no .
C49 H44 2.7325 no .
C49 H46 2.6527 no .
C50 H20 3.5072 no .
C50 H46 2.8294 no .
C50 H51A 2.6979 no .
C50 H51B 3.3503 no .
C50 H51C 2.6716 no .
C50 H52A 2.6820 no .
C50 H52B 3.3400 no .
C50 H52C 2.6550 no .
C51 H46 2.9045 no .
C51 H50A 3.3520 no .
C51 H50B 2.6714 no .
C51 H50C 2.6940 no .
C51 H52A 3.3464 no .
C51 H52B 2.6752 no .
C51 H52C 2.6687 no .
C52 H44 2.5029 no .
C52 H50A 2.6764 no .
C52 H50B 2.6576 no .
C52 H50C 3.3413 no .
C52 H51A 2.6392 no .
C52 H51B 2.7067 no .
C52 H51C 3.3448 no .
C53 H46 2.7349 no .
C53 H48 2.6654 no .
C54 H46 2.5001 no .
C54 H55A 3.3470 no .
C54 H55B 2.6743 no .
C54 H55C 2.6858 no .
C54 H56A 3.3451 no .
C54 H56B 2.6517 no .
C54 H56C 2.7016 no .
C55 H48 2.9637 no .
C55 H54A 2.7018 no .
C55 H54B 2.6574 no .
C55 H54C 3.3471 no .
C55 H56A 2.6780 no .
C55 H56B 2.7045 no .
C55 H56C 3.3563 no .
C56 H2 3.1289 no .
C56 H48 2.7920 no .
C56 H54A 2.6416 no .
C56 H54B 3.3464 no .
C56 H54C 2.7077 no .
C56 H55A 2.7094 no .
C56 H55B 3.3572 no .
C56 H55C 2.6703 no .
H2 H3 2.3417 no .
H2 H48 2.4257 no .
H2 H56A 2.5280 no .
H2 H56C 2.8976 no .
H3 H4 2.3314 no .
H4 H5 2.3600 no .
H5 H24 3.2826 no .
H16 H17 2.3245 no .
H16 H41A 3.1570 no .
H16 H41B 2.4756 no .
H16 H41C 2.7429 no .
H17 H18 2.3328 no .
H18 H19 2.3322 no .
H19 H20 2.3233 no .
H19 H50A 3.0911 no .
H20 H44 3.3568 no .
H20 H50A 2.6294 no .
H20 H52A 2.8970 no .
H24 H25 2.3077 no .
H25 H26 2.3648 no .
H26 H27 2.3397 no .
H27 H28 2.3651 no .
H28 H36A 2.5114 no .
H28 H36B 3.4324 no .
H28 H37A 2.3258 no .
H28 H37C 3.3548 no .
H30 H36A 2.2160 no .
H30 H36B 3.4380 no .
H30 H36C 2.2724 no .
H32 H37A 3.2657 no .
H32 H37B 2.2788 no .
H32 H38B 2.3911 no .
H32 H38C 3.3900 no .
H32 H40A 2.3760 no .
H32 H40B 2.2356 no .
H32 H40C 3.4933 no .
H32 H42B 3.5341 no .
H34 H41A 3.5937 no .
H34 H41B 2.1736 no .
H34 H41C 3.1373 no .
H34 H42B 3.4762 no .
H34 H42C 2.4255 no .
H36A H37A 2.5396 no .
H36A H37C 2.9781 no .
H36A H38A 3.5615 no .
H36A H38C 3.5637 no .
H36B H37A 2.9282 no .
H36B H37B 3.5370 no .
H36B H37C 2.4263 no .
H36B H38A 2.4760 no .
H36B H38B 3.5716 no .
H36B H38C 2.9906 no .
H36C H37A 3.5954 no .
H36C H37C 3.5347 no .
H36C H38A 2.8922 no .
H36C H38B 3.5540 no .
H36C H38C 2.4627 no .
H37A H38A 3.5757 no .
H37A H38B 3.5879 no .
H37B H38A 2.9665 no .
H37B H38B 2.5082 no .
H37B H38C 3.5828 no .
H37C H38A 2.4865 no .
H37C H38B 2.9656 no .
H37C H38C 3.5702 no .
H40A H41A 2.9398 no .
H40A H41B 3.5907 no .
H40A H41C 2.5188 no .
H40A H42A 3.5869 no .
H40A H42B 3.5917 no .
H40B H41A 3.5360 no .
H40B H41C 3.5929 no .
H40B H42A 2.9490 no .
H40B H42B 2.5059 no .
H40B H42C 3.5847 no .
H40C H41A 2.4211 no .
H40C H41B 3.5350 no .
H40C H41C 2.9456 no .
H40C H42A 2.5056 no .
H40C H42B 2.9968 no .
H40C H42C 3.5891 no .
H41A H42A 2.5110 no .
H41A H42B 3.5950 no .
H41A H42C 3.0127 no .
H41B H42A 2.9490 no .
H41B H42B 3.5942 no .
H41B H42C 2.5199 no .
H41C H42A 3.5901 no .
H44 H52A 2.3144 no .
H44 H52B 2.2404 no .
H44 H52C 3.4698 no .
H46 H50A 3.2711 no .
H46 H50C 2.2520 no .
H46 H51B 3.3364 no .
H46 H51C 2.3649 no .
H46 H54A 3.4667 no .
H46 H54B 2.2440 no .
H46 H54C 2.3015 no .
H46 H55B 3.5557 no .
H48 H55A 2.4131 no .
H48 H55B 3.4681 no .
H48 H56A 2.2248 no .
H48 H56C 3.1690 no .
H50A H51A 3.5850 no .
H50A H51C 3.5759 no .
H50A H52A 2.4995 no .
H50A H52B 3.5773 no .
H50A H52C 2.9411 no .
H50B H51A 2.4983 no .
H50B H51B 3.5751 no .
H50B H51C 2.9283 no .
H50B H52A 2.9533 no .
H50B H52B 3.5502 no .
H50B H52C 2.4504 no .
H50C H51A 3.0008 no .
H50C H51B 3.5796 no .
H50C H51C 2.4943 no .
H50C H52A 3.5808 no .
H50C H52C 3.5514 no .
H51A H52A 3.5433 no .
H51A H52B 2.9057 no .
H51A H52C 2.4410 no .
H51B H52A 3.5977 no .
H51B H52B 2.5203 no .
H51B H52C 2.9958 no .
H51C H52B 3.5862 no .
H51C H52C 3.5494 no .
H54A H55A 3.5944 no .
H54A H55B 2.9853 no .
H54A H55C 2.5218 no .
H54A H56A 3.5334 no .
H54A H56B 2.4232 no .
H54A H56C 2.9435 no .
H54B H55A 3.5554 no .
H54B H55B 2.4618 no .
H54B H55C 2.9367 no .
H54B H56B 3.5383 no .
H54C H55B 3.5603 no .
H54C H55C 3.5901 no .
H54C H56B 2.9672 no .
H54C H56C 2.5476 no .
H55A H56A 2.5117 no .
H55A H56B 3.0197 no .
H55A H56C 3.5925 no .
H55B H56A 3.5853 no .
H55B H56B 3.5866 no .
H55C H56A 2.9228 no .
H55C H56B 2.4982 no .
H55C H56C 3.5756 no .
C1 H36C 3.4964 no 2_765
C1 H41C 3.2830 no 1_655
C1 H52C 3.4144 no 2_766
C2 H16 3.2509 no 1_655
C2 H36B 3.5607 no 2_765
C2 H38A 3.5789 no 2_765
C2 H41C 3.2880 no 1_655
C3 H16 3.4404 no 1_655
C3 H38A 3.2727 no 2_765
C3 H38C 3.2787 no 2_765
C3 H41C 3.1539 no 1_655
C4 H38C 3.4241 no 1_655
C4 H38C 3.3156 no 2_765
C4 H41C 3.0178 no 1_655
C5 H32 3.5228 no 1_655
C5 H38B 3.2962 no 1_655
C5 H38C 3.4311 no 1_655
C5 H40A 3.0118 no 1_655
C5 H41C 3.0075 no 1_655
C6 H40A 3.3239 no 1_655
C6 H41C 3.1221 no 1_655
C7 H40A 3.5120 no 1_655
C8 H51A 3.2832 no 2_766
C8 H52C 3.4633 no 2_766
C9 H51A 2.9634 no 2_766
C9 H51B 3.3552 no 2_766
C10 H51A 3.3248 no 2_766
C10 H51B 3.0991 no 2_766
C10 H52B 3.5649 no 2_766
C11 H52B 3.1297 no 2_766
C11 H52C 3.3989 no 2_766
C12 H52B 3.5284 no 2_766
C12 H52C 3.1502 no 2_766
C13 H3 3.4104 no 1_455
C13 H51B 3.2658 no 2_766
C14 H3 3.0523 no 1_455
C15 H2 3.5867 no 1_455
C15 H3 3.2367 no 1_455
C16 H2 3.0372 no 1_455
C16 H3 3.4626 no 1_455
C16 H16 3.5169 no 2_666
C17 H2 3.1849 no 1_455
C17 H16 3.5916 no 2_666
C17 H52A 3.5960 no 2_666
C17 H56C 3.5910 no 1_455
C18 H41B 3.1524 no 2_666
C18 H42C 3.3947 no 2_666
C18 H51B 3.4396 no 1_455
C18 H54C 3.5273 no 1_455
C18 H56C 3.0657 no 1_455
C19 H41A 3.3218 no 2_666
C19 H41B 3.3282 no 2_666
C19 H42A 3.5403 no 2_666
C19 H54A 3.4566 no 2_756
C19 H56C 2.9662 no 1_455
C20 H56C 3.4142 no 1_455
C21 H40A 3.2529 no 1_655
C22 H40A 3.3305 no 1_655
C24 H28 3.5517 no 2_775
C24 H32 3.5419 no 1_655
C24 H37A 3.3211 no 2_775
C24 H37B 3.5545 no 1_655
C24 H38B 3.3128 no 1_655
C24 H40A 3.5543 no 1_655
C24 H40B 3.5612 no 1_655
C25 H37A 3.2248 no 2_775
C25 H37B 3.5422 no 1_655
C25 H42B 3.3176 no 2_775
C26 H51A 3.5436 no 1_564
C27 H40C 3.4664 no 2_675
C29 H4 3.3563 no 1_455
C29 H26 3.2554 no 2_775
C29 H51A 3.3598 no 2_766
C30 H4 3.2230 no 1_455
C31 H4 3.1002 no 1_455
C31 H25 3.4176 no 2_775
C32 H4 3.1294 no 1_455
C32 H5 3.1483 no 1_455
C32 H24 3.5339 no 1_455
C32 H25 3.0070 no 2_775
C33 H4 3.2914 no 1_455
C33 H25 3.2445 no 2_775
C34 H4 3.3865 no 1_455
C34 H26 3.2424 no 2_775
C34 H51A 3.3726 no 2_766
C34 H51B 3.4595 no 2_766
C36 H48 3.4276 no 2_765
C36 H55A 3.3937 no 2_765
C36 H56A 3.4039 no 2_765
C37 H25 3.5545 no 2_775
C37 H40B 2.9256 no 2_675
C38 H4 3.4848 no 1_455
C38 H5 3.0708 no 1_455
C40 H24 3.2518 no 1_455
C40 H27 3.2668 no 2_675
C40 H37A 3.5414 no 2_675
C40 H37C 3.5135 no 2_675
C40 H50B 3.5745 no 2_666
C40 H55C 3.3481 no 1_465
C41 H50B 3.5545 no 2_666
C41 H52A 3.5923 no 2_666
C41 H52C 3.2757 no 2_666
C42 H19 3.4868 no 2_666
C42 H25 3.4652 no 2_775
C42 H54A 3.5081 no 1_465
C42 H55C 3.4566 no 1_465
C42 H56B 3.3947 no 1_465
C43 H52B 3.3223 no 2_766
C44 H17 3.5410 no 1_655
C44 H52B 3.1039 no 2_766
C45 H18 3.5335 no 1_655
C46 H18 3.1017 no 1_655
C47 H18 3.5050 no 1_655
C48 H36B 3.5084 no 2_765
C50 H40C 3.5965 no 2_666
C50 H41A 3.1654 no 2_666
C50 H54B 3.5056 no 2_756
C50 H55B 3.2039 no 2_756
C50 H55C 3.5874 no 2_756
C51 H18 3.1448 no 1_655
C51 H26 3.3630 no 1_546
C51 H34 3.1353 no 2_766
C51 H42C 3.5703 no 2_766
C52 H17 3.3110 no 2_666
C52 H41A 3.1890 no 2_666
C54 H19 3.2924 no 2_756
C54 H42A 3.4746 no 1_645
C54 H50A 3.5788 no 2_756
C55 H27 3.4914 no 2_765
C55 H36B 3.4369 no 2_765
C55 H37C 3.5326 no 2_765
C55 H40C 3.4827 no 1_645
C55 H42A 3.5660 no 1_645
C55 H50B 3.5866 no 2_756
C55 H50C 3.4771 no 2_756
C56 H36B 3.3557 no 2_765
C56 H37C 3.4587 no 2_765
C56 H38A 3.5566 no 2_765
H2 C15 3.5867 no 1_655
H2 C16 3.0372 no 1_655
H2 C17 3.1849 no 1_655
H2 H16 3.1074 no 1_655
H2 H17 3.3478 no 1_655
H2 H36B 3.4887 no 2_765
H3 C13 3.4104 no 1_655
H3 C14 3.0523 no 1_655
H3 C15 3.2367 no 1_655
H3 C16 3.4626 no 1_655
H3 H16 3.4315 no 1_655
H3 H38A 3.1063 no 2_765
H3 H38C 3.4035 no 2_765
H4 C29 3.3563 no 1_655
H4 C30 3.2230 no 1_655
H4 C31 3.1002 no 1_655
H4 C32 3.1294 no 1_655
H4 C33 3.2914 no 1_655
H4 C34 3.3865 no 1_655
H4 C38 3.4848 no 1_655
H4 H32 3.5850 no 1_655
H4 H38B 3.4571 no 1_655
H4 H38C 2.8365 no 1_655
H4 H38C 3.4554 no 2_765
H4 H41C 3.4845 no 1_655
H5 C32 3.1483 no 1_655
H5 C38 3.0708 no 1_655
H5 H32 2.9193 no 1_655
H5 H38B 2.4294 no 1_655
H5 H38C 2.8623 no 1_655
H5 H40A 2.7512 no 1_655
H5 H41C 3.4683 no 1_655
H16 C2 3.2509 no 1_455
H16 C3 3.4404 no 1_455
H16 C16 3.5169 no 2_666
H16 C17 3.5916 no 2_666
H16 H2 3.1074 no 1_455
H16 H3 3.4315 no 1_455
H16 H52A 3.1548 no 2_666
H16 H52C 3.5058 no 2_666
H17 C44 3.5410 no 1_455
H17 C52 3.3110 no 2_666
H17 H2 3.3478 no 1_455
H17 H44 3.4965 no 2_666
H17 H51B 3.0967 no 1_455
H17 H52A 2.8889 no 2_666
H17 H52B 2.9852 no 2_666
H17 H52C 3.5651 no 2_666
H18 C45 3.5335 no 1_455
H18 C46 3.1017 no 1_455
H18 C47 3.5050 no 1_455
H18 C51 3.1448 no 1_455
H18 H34 3.4807 no 2_666
H18 H41B 3.1689 no 2_666
H18 H42A 3.5979 no 2_666
H18 H42C 2.8011 no 2_666
H18 H46 3.0608 no 1_455
H18 H51B 2.7396 no 1_455
H18 H51C 2.6964 no 1_455
H18 H54C 3.0806 no 1_455
H18 H56C 3.3067 no 1_455
H19 C42 3.4868 no 2_666
H19 C54 3.2924 no 2_756
H19 H41A 3.1789 no 2_666
H19 H41B 3.4508 no 2_666
H19 H42A 2.8691 no 2_666
H19 H42C 3.2516 no 2_666
H19 H54A 2.5134 no 2_756
H19 H54B 3.3804 no 2_756
H19 H54C 3.2971 no 1_455
H19 H54C 3.5644 no 2_756
H19 H56C 3.1543 no 1_455
H24 C32 3.5339 no 1_655
H24 C40 3.2518 no 1_655
H24 H32 2.6014 no 1_655
H24 H37A 3.1729 no 2_775
H24 H37B 2.9516 no 1_655
H24 H38B 2.7000 no 1_655
H24 H40A 2.7989 no 1_655
H24 H40B 2.8154 no 1_655
H25 C31 3.4176 no 2_775
H25 C32 3.0070 no 2_775
H25 C33 3.2445 no 2_775
H25 C37 3.5545 no 2_775
H25 C42 3.4652 no 2_775
H25 H32 3.1291 no 2_775
H25 H37A 3.0459 no 2_775
H25 H37B 2.9286 no 1_655
H25 H37B 3.2618 no 2_775
H25 H40B 3.5062 no 2_775
H25 H42B 2.6559 no 2_775
H26 C29 3.2554 no 2_775
H26 C34 3.2424 no 2_775
H26 C51 3.3630 no 1_564
H26 H34 3.5081 no 2_775
H26 H42B 3.4125 no 2_775
H26 H42C 3.4589 no 2_775
H26 H51A 2.6923 no 1_564
H26 H51C 3.1521 no 1_564
H27 C40 3.2668 no 2_675
H27 C55 3.4914 no 2_765
H27 H40A 3.2855 no 2_675
H27 H40B 3.4594 no 2_675
H27 H40C 2.5886 no 2_675
H27 H50B 2.9074 no 1_564
H27 H51A 3.5683 no 1_564
H27 H55A 3.4333 no 2_765
H27 H55B 3.2979 no 2_765
H27 H55C 3.1668 no 2_765
H28 C24 3.5517 no 2_775
H28 H55A 3.2915 no 2_765
H32 C5 3.5228 no 1_455
H32 C24 3.5419 no 1_455
H32 H4 3.5850 no 1_455
H32 H5 2.9193 no 1_455
H32 H24 2.6014 no 1_455
H32 H25 3.1291 no 2_775
H34 C51 3.1353 no 2_766
H34 H18 3.4807 no 2_666
H34 H26 3.5081 no 2_775
H34 H51A 3.0037 no 2_766
H34 H51B 2.7135 no 2_766
H34 H51C 3.1737 no 2_766
H36A H55A 3.3461 no 2_765
H36B C2 3.5607 no 2_765
H36B C48 3.5084 no 2_765
H36B C55 3.4369 no 2_765
H36B C56 3.3557 no 2_765
H36B H2 3.4887 no 2_765
H36B H48 2.5827 no 2_765
H36B H55A 2.6126 no 2_765
H36B H56A 2.4713 no 2_765
H36C C1 3.4964 no 2_765
H36C H48 3.5643 no 2_765
H37A C24 3.3211 no 2_775
H37A C25 3.2248 no 2_775
H37A C40 3.5414 no 2_675
H37A H24 3.1729 no 2_775
H37A H25 3.0459 no 2_775
H37A H40B 2.6820 no 2_675
H37B C24 3.5545 no 1_455
H37B C25 3.5422 no 1_455
H37B H24 2.9516 no 1_455
H37B H25 2.9286 no 1_455
H37B H25 3.2618 no 2_775
H37B H37B 3.4294 no 2_675
H37B H40B 2.8859 no 2_675
H37B H42B 3.5753 no 2_675
H37C C40 3.5135 no 2_675
H37C C55 3.5326 no 2_765
H37C C56 3.4587 no 2_765
H37C H40B 2.7117 no 2_675
H37C H40C 3.5192 no 2_675
H37C H42B 3.0916 no 2_675
H37C H55A 3.1849 no 2_765
H37C H55C 3.0589 no 2_765
H37C H56A 3.0350 no 2_765
H37C H56B 3.0411 no 2_765
H38A C2 3.5789 no 2_765
H38A C3 3.2727 no 2_765
H38A C56 3.5566 no 2_765
H38A H3 3.1063 no 2_765
H38A H56A 2.8270 no 2_765
H38A H56B 3.4720 no 2_765
H38B C5 3.2962 no 1_455
H38B C24 3.3128 no 1_455
H38B H4 3.4571 no 1_455
H38B H5 2.4294 no 1_455
H38B H24 2.7000 no 1_455
H38C C3 3.2787 no 2_765
H38C C4 3.4241 no 1_455
H38C C4 3.3156 no 2_765
H38C C5 3.4311 no 1_455
H38C H3 3.4035 no 2_765
H38C H4 2.8365 no 1_455
H38C H4 3.4554 no 2_765
H38C H5 2.8623 no 1_455
H40A C5 3.0118 no 1_455
H40A C6 3.3239 no 1_455
H40A C7 3.5120 no 1_455
H40A C21 3.2529 no 1_455
H40A C22 3.3305 no 1_455
H40A C24 3.5543 no 1_455
H40A H5 2.7512 no 1_455
H40A H24 2.7989 no 1_455
H40A H27 3.2855 no 2_675
H40B C24 3.5612 no 1_455
H40B C37 2.9256 no 2_675
H40B H24 2.8154 no 1_455
H40B H25 3.5062 no 2_775
H40B H27 3.4594 no 2_675
H40B H37A 2.6820 no 2_675
H40B H37B 2.8859 no 2_675
H40B H37C 2.7117 no 2_675
H40B H55C 3.3678 no 1_465
H40C C27 3.4664 no 2_675
H40C C50 3.5965 no 2_666
H40C C55 3.4827 no 1_465
H40C H27 2.5886 no 2_675
H40C H37C 3.5192 no 2_675
H40C H50B 2.7050 no 2_666
H40C H55C 2.5806 no 1_465
H41A C19 3.3218 no 2_666
H41A C50 3.1654 no 2_666
H41A C52 3.1890 no 2_666
H41A H19 3.1789 no 2_666
H41A H50A 2.8591 no 2_666
H41A H50B 2.6777 no 2_666
H41A H52A 2.8946 no 2_666
H41A H52C 2.6978 no 2_666
H41B C18 3.1524 no 2_666
H41B C19 3.3282 no 2_666
H41B H18 3.1689 no 2_666
H41B H19 3.4508 no 2_666
H41C C1 3.2830 no 1_455
H41C C2 3.2880 no 1_455
H41C C3 3.1539 no 1_455
H41C C4 3.0178 no 1_455
H41C C5 3.0075 no 1_455
H41C C6 3.1221 no 1_455
H41C H4 3.4845 no 1_455
H41C H5 3.4683 no 1_455
H41C H52C 2.9791 no 2_666
H42A C19 3.5403 no 2_666
H42A C54 3.4746 no 1_465
H42A C55 3.5660 no 1_465
H42A H18 3.5979 no 2_666
H42A H19 2.8691 no 2_666
H42A H54A 2.5791 no 1_465
H42A H55C 2.6972 no 1_465
H42A H56B 2.8566 no 1_465
H42B C25 3.3176 no 2_775
H42B H25 2.6559 no 2_775
H42B H26 3.4125 no 2_775
H42B H37B 3.5753 no 2_675
H42B H37C 3.0916 no 2_675
H42B H55C 3.5090 no 1_465
H42B H56B 3.0599 no 1_465
H42C C18 3.3947 no 2_666
H42C C51 3.5703 no 2_766
H42C H18 2.8011 no 2_666
H42C H19 3.2516 no 2_666
H42C H26 3.4589 no 2_775
H42C H51B 3.5478 no 2_766
H42C H51C 2.9100 no 2_766
H44 H17 3.4965 no 2_666
H44 H44 3.5829 no 2_766
H44 H51B 3.4867 no 2_766
H44 H52B 2.7159 no 2_766
H46 H18 3.0608 no 1_655
H48 C36 3.4276 no 2_765
H48 H36B 2.5827 no 2_765
H48 H36C 3.5643 no 2_765
H50A C54 3.5788 no 2_756
H50A H41A 2.8591 no 2_666
H50A H54A 3.2765 no 2_756
H50A H54B 2.9998 no 2_756
H50A H55B 3.3563 no 2_756
H50A H55C 3.5529 no 2_756
H50B C40 3.5745 no 2_666
H50B C41 3.5545 no 2_666
H50B C55 3.5866 no 2_756
H50B H27 2.9074 no 1_546
H50B H40C 2.7050 no 2_666
H50B H41A 2.6777 no 2_666
H50B H55B 3.0928 no 2_756
H50B H55C 3.1579 no 2_756
H50C C55 3.4771 no 2_756
H50C H54B 3.1776 no 2_756
H50C H55B 2.6666 no 2_756
H50C H55C 3.4748 no 2_756
H51A C8 3.2832 no 2_766
H51A C9 2.9634 no 2_766
H51A C10 3.3248 no 2_766
H51A C26 3.5436 no 1_546
H51A C29 3.3598 no 2_766
H51A C34 3.3726 no 2_766
H51A H26 2.6923 no 1_546
H51A H27 3.5683 no 1_546
H51A H34 3.0037 no 2_766
H51B C9 3.3552 no 2_766
H51B C10 3.0991 no 2_766
H51B C13 3.2658 no 2_766
H51B C18 3.4396 no 1_655
H51B C34 3.4595 no 2_766
H51B H17 3.0967 no 1_655
H51B H18 2.7396 no 1_655
H51B H34 2.7135 no 2_766
H51B H42C 3.5478 no 2_766
H51B H44 3.4867 no 2_766
H51C H18 2.6964 no 1_655
H51C H26 3.1521 no 1_546
H51C H34 3.1737 no 2_766
H51C H42C 2.9100 no 2_766
H52A C17 3.5960 no 2_666
H52A C41 3.5923 no 2_666
H52A H16 3.1548 no 2_666
H52A H17 2.8889 no 2_666
H52A H41A 2.8946 no 2_666
H52B C10 3.5649 no 2_766
H52B C11 3.1297 no 2_766
H52B C12 3.5284 no 2_766
H52B C43 3.3223 no 2_766
H52B C44 3.1039 no 2_766
H52B H17 2.9852 no 2_666
H52B H44 2.7159 no 2_766
H52B H52B 3.4574 no 2_766
H52C C1 3.4144 no 2_766
H52C C8 3.4633 no 2_766
H52C C11 3.3989 no 2_766
H52C C12 3.1502 no 2_766
H52C C41 3.2757 no 2_666
H52C H16 3.5058 no 2_666
H52C H17 3.5651 no 2_666
H52C H41A 2.6978 no 2_666
H52C H41C 2.9791 no 2_666
H54A C19 3.4566 no 2_756
H54A C42 3.5081 no 1_645
H54A H19 2.5134 no 2_756
H54A H42A 2.5791 no 1_645
H54A H50A 3.2765 no 2_756
H54B C50 3.5056 no 2_756
H54B H19 3.3804 no 2_756
H54B H50A 2.9998 no 2_756
H54B H50C 3.1776 no 2_756
H54C C18 3.5273 no 1_655
H54C H18 3.0806 no 1_655
H54C H19 3.2971 no 1_655
H54C H19 3.5644 no 2_756
H55A C36 3.3937 no 2_765
H55A H27 3.4333 no 2_765
H55A H28 3.2915 no 2_765
H55A H36A 3.3461 no 2_765
H55A H36B 2.6126 no 2_765
H55A H37C 3.1849 no 2_765
H55B C50 3.2039 no 2_756
H55B H27 3.2979 no 2_765
H55B H50A 3.3563 no 2_756
H55B H50B 3.0928 no 2_756
H55B H50C 2.6666 no 2_756
H55C C40 3.3481 no 1_645
H55C C42 3.4566 no 1_645
H55C C50 3.5874 no 2_756
H55C H27 3.1668 no 2_765
H55C H37C 3.0589 no 2_765
H55C H40B 3.3678 no 1_645
H55C H40C 2.5806 no 1_645
H55C H42A 2.6972 no 1_645
H55C H42B 3.5090 no 1_645
H55C H50A 3.5529 no 2_756
H55C H50B 3.1579 no 2_756
H55C H50C 3.4748 no 2_756
H56A C36 3.4039 no 2_765
H56A H36B 2.4713 no 2_765
H56A H37C 3.0350 no 2_765
H56A H38A 2.8270 no 2_765
H56B C42 3.3947 no 1_645
H56B H37C 3.0411 no 2_765
H56B H38A 3.4720 no 2_765
H56B H42A 2.8566 no 1_645
H56B H42B 3.0599 no 1_645
H56C C17 3.5910 no 1_655
H56C C18 3.0657 no 1_655
H56C C19 2.9662 no 1_655
H56C C20 3.4142 no 1_655
H56C H18 3.3067 no 1_655
H56C H19 3.1543 no 1_655

loop_
_geom_torsion_atom_site_label_1
_geom_torsion_atom_site_label_2
_geom_torsion_atom_site_label_3
_geom_torsion_atom_site_label_4
_geom_torsion
_geom_torsion_publ_flag
C2 C1 C6 C5 1.7(4) no
C2 C1 C6 C7 -176.8(2) no
C6 C1 C2 C3 -1.3(4) no
C2 C1 C12 C8 177.4(3) no
C2 C1 C12 C11 4.6(6) no
C12 C1 C2 C3 -179.3(2) no
C6 C1 C12 C8 -0.8(3) no
C6 C1 C12 C11 -173.6(3) no
C12 C1 C6 C5 -179.7(2) no
C12 C1 C6 C7 1.7(3) no
C1 C2 C3 C4 0.1(4) no
C2 C3 C4 C5 0.6(4) no
C3 C4 C5 C6 -0.2(4) no
C4 C5 C6 C1 -1.0(4) no
C4 C5 C6 C7 177.2(2) no
C1 C6 C7 C8 -2.0(3) no
C1 C6 C7 C21 175.5(2) no
C5 C6 C7 C8 179.6(3) no
C5 C6 C7 C21 -2.8(4) no
C6 C7 C8 C9 176.1(3) no
C6 C7 C8 C12 1.5(3) no
C21 C7 C8 C9 -1.0(6) no
C21 C7 C8 C12 -175.7(3) no
C7 C8 C9 C10 -172.9(3) no
C7 C8 C9 C29 11.5(5) no
C7 C8 C12 C1 -0.4(3) no
C7 C8 C12 C11 174.87(19) no
C9 C8 C12 C1 -177.02(18) no
C9 C8 C12 C11 -1.7(3) no
C12 C8 C9 C10 1.7(3) no
C12 C8 C9 C29 -173.8(2) no
C8 C9 C10 C11 -1.2(3) no
C8 C9 C10 C13 -175.6(2) no
C8 C9 C29 C30 37.7(3) no
C8 C9 C29 C34 -145.0(2) no
C10 C9 C29 C30 -137.0(2) no
C10 C9 C29 C34 40.3(4) no
C29 C9 C10 C11 174.3(2) no
C29 C9 C10 C13 -0.0(4) no
C9 C10 C11 C12 0.2(3) no
C9 C10 C11 C43 -177.2(2) no
C13 C10 C11 C12 174.9(2) no
C13 C10 C11 C43 -2.4(4) no
C10 C11 C12 C1 173.7(3) no
C10 C11 C12 C8 1.0(3) no
C10 C11 C43 C44 -44.4(3) no
C10 C11 C43 C48 136.6(2) no
C12 C11 C43 C44 138.9(2) no
C12 C11 C43 C48 -40.2(4) no
C43 C11 C12 C1 -9.1(5) no
C43 C11 C12 C8 178.2(2) no
C14 C15 C16 C17 179.1(2) no
C14 C15 C20 C19 -179.3(2) no
C16 C15 C20 C19 -0.1(4) no
C20 C15 C16 C17 -0.1(4) no
C15 C16 C17 C18 -0.0(4) no
C16 C17 C18 C19 0.3(4) no
C17 C18 C19 C20 -0.5(4) no
C18 C19 C20 C15 0.4(4) no
C22 C23 C24 C25 179.1(3) no
C22 C23 C28 C27 -179.2(3) no
C24 C23 C28 C27 0.8(5) no
C28 C23 C24 C25 -0.8(5) no
C23 C24 C25 C26 2.7(5) no
C24 C25 C26 C27 -4.6(5) no
C25 C26 C27 C28 4.5(5) no
C26 C27 C28 C23 -2.6(5) no
C9 C29 C30 C31 175.90(19) no
C9 C29 C34 C33 -176.78(19) no
C30 C29 C34 C33 0.5(3) no
C34 C29 C30 C31 -1.4(3) no
C29 C30 C31 C32 1.7(3) no
C29 C30 C31 C35 -177.03(19) no
C30 C31 C32 C33 -1.1(3) no
C30 C31 C35 C36 -2.5(3) no
C30 C31 C35 C37 -123.3(2) no
C30 C31 C35 C38 116.7(2) no
C32 C31 C35 C36 178.7(2) no
C32 C31 C35 C37 58.0(3) no
C32 C31 C35 C38 -62.1(3) no
C35 C31 C32 C33 177.6(2) no
C31 C32 C33 C34 0.3(3) no
C31 C32 C33 C39 179.5(2) no
C32 C33 C34 C29 0.1(3) no
C32 C33 C39 C40 8.4(3) no
C32 C33 C39 C41 128.1(2) no
C32 C33 C39 C42 -112.6(2) no
C34 C33 C39 C40 -172.42(19) no
C34 C33 C39 C41 -52.6(3) no
C34 C33 C39 C42 66.7(2) no
C39 C33 C34 C29 -179.20(19) no
C11 C43 C44 C45 -177.85(19) no
C11 C43 C48 C47 178.18(19) no
C44 C43 C48 C47 -0.9(3) no
C48 C43 C44 C45 1.2(3) no
C43 C44 C45 C46 -0.7(3) no
C43 C44 C45 C49 178.17(19) no
C44 C45 C46 C47 -0.0(4) no
C44 C45 C49 C50 124.1(2) no
C44 C45 C49 C51 -116.3(2) no
C44 C45 C49 C52 3.3(3) no
C46 C45 C49 C50 -57.0(3) no
C46 C45 C49 C51 62.6(3) no
C46 C45 C49 C52 -177.7(2) no
C49 C45 C46 C47 -179.0(2) no
C45 C46 C47 C48 0.3(4) no
C45 C46 C47 C53 -178.0(2) no
C46 C47 C48 C43 0.1(4) no
C46 C47 C53 C54 -7.3(4) no
C46 C47 C53 C55 113.0(3) no
C46 C47 C53 C56 -127.5(2) no
C48 C47 C53 C54 174.4(2) no
C48 C47 C53 C55 -65.3(3) no
C48 C47 C53 C56 54.2(3) no
C53 C47 C48 C43 178.6(2) no

loop_
_platon_squeeze_void_nr
_platon_squeeze_void_average_x
_platon_squeeze_void_average_y
_platon_squeeze_void_average_z
_platon_squeeze_void_volume
_platon_squeeze_void_count_electrons
_platon_squeeze_void_content
1 0.000 0.500 0.000 416 111 ' '
